data_9005081
loop_
_publ_author_name
'Oberti, R.'
'Smith, D. C.'
'Rossi, G.'
'Caucia, F.'

_publ_section_title
;
 The crystal-chemistry of high-aluminium titanites
 Sample: D167
 Note: y-coord of Ca altered to reproduce published bond lengths
;
_journal_name_full 'European Journal of Mineralogy'
_journal_page_first 777
_journal_page_last 792
_journal_paper_doi 10.1127/ejm/3/5/0777
_journal_volume 3
_journal_year 1991
_chemical_compound_source 'Liset, Norway'
_chemical_formula_sum 'Al0.282 Ca0.996 Fe0.011 O5 Si0.992 Ti0.714'
_chemical_name_mineral Titanite
_space_group_IT_number 15
_symmetry_space_group_name_Hall '-A 2ya'
_symmetry_space_group_name_H-M 'A 1 2/a 1'
_cell_angle_alpha 90
_cell_angle_beta 114.12
_cell_angle_gamma 90
_cell_length_a 7.049
_cell_length_b 8.653
_cell_length_c 6.527
_cell_formula_units_Z 4
_cell_volume 363.356
_database_code_amcsd 0006426
_exptl_crystal_density_diffrn 3.477
_cod_original_formula_sum 'Ca.996 Ti.714 Al.282 Fe.011 Si.992 O5'
_cod_database_code 9005081

loop_
_space_group_symop_operation_xyz
x,y,z
x,1/2+y,1/2+z
1/2+x,-y,z
1/2+x,1/2-y,1/2+z
1/2-x,y,-z
1/2-x,1/2+y,1/2-z
-x,-y,-z
-x,1/2-y,1/2-z

loop_
_atom_site_label
_atom_site_fract_x
_atom_site_fract_y
_atom_site_fract_z
_atom_site_occupancy
_atom_site_U_iso_or_equiv
Ca 0.25000 0.16670 0.00000 0.99600 0.01469
Tioct 0.50000 0.00000 0.50000 0.71400 0.01279
Aloct 0.50000 0.00000 0.50000 0.28200 0.01279
Feoct 0.50000 0.00000 0.50000 0.01100 0.01279
Si 0.75000 0.18360 0.00000 0.99200 0.00456
O1 0.75000 0.07100 0.50000 1.00000 0.00722
O2 0.90980 0.06660 0.18770 1.00000 0.00773
O3 0.38250 0.20940 0.39800 1.00000 0.00684

loop_
_cod_related_entry_id
_cod_related_entry_database
_cod_related_entry_code
1 AMCSD 0006426
